data_2213280
loop_
_publ_author_name
'B. Thimme Gowda'
'Sabine Foro'
'Hartmut Fuess '

_publ_section_title
;
 <i>N</i>-(3-Chlorophenyl)-2,2,2-trimethylacetamide
;
_journal_coeditor_code DN2158
_journal_issue 5
_journal_name_full 'Acta Crystallographica Section E'
_journal_page_first o2331
_journal_page_last o2332
_journal_paper_doi 10.1107/S1600536807015462
_journal_volume 63
_journal_year 2007
_chemical_formula_iupac 'C11 H14 Cl N O'
_chemical_formula_moiety 'C11 H14 Cl N O'
_chemical_formula_sum 'C11 H14 Cl N O'
_chemical_formula_weight 211.68
_chemical_name_common N-(3-chlorophenyl)-2,2,2-trimethylacetamide
_chemical_name_systematic
;
<i>N</i>-(3-Chlorophenyl)-2,2,2-trimethylacetamide
;
_space_group_IT_number 29
_symmetry_cell_setting orthorhombic
_symmetry_space_group_name_Hall 'P 2c -2ac'
_symmetry_space_group_name_H-M 'P c a 21'
_atom_sites_solution_hydrogens geom
_atom_sites_solution_primary direct
_atom_sites_solution_secondary difmap
_cell_angle_alpha 90.00
_cell_angle_beta 90.00
_cell_angle_gamma 90.00
_cell_formula_units_Z 4
_cell_length_a 10.7780(10)
_cell_length_b 10.6230(10)
_cell_length_c 10.117(2)
_cell_measurement_reflns_used 25
_cell_measurement_temperature 299(2)
_cell_measurement_theta_max 21.68
_cell_measurement_theta_min 8.34
_cell_volume 1158.3(3)
_computing_cell_refinement
;
CAD-4-PC
;
_computing_data_collection
;
CAD-4-PC (Nonius, 1996)
;
_computing_data_reduction
;
REDU4 (Stoe & Cie, 1987)
;
_computing_molecular_graphics
;
ORTEP-3 (Farrugia 1997)
;
_computing_publication_material SHELXL97
_computing_structure_refinement 'SHELXL97 (Sheldrick, 1997)'
_computing_structure_solution 'SHELXS97 (Sheldrick, 1997)'
_diffrn_ambient_temperature 299(2)
_diffrn_measured_fraction_theta_full 1.000
_diffrn_measured_fraction_theta_max 1.000
_diffrn_measurement_device_type 'Enraf--Nonius CAD-4'
_diffrn_measurement_method \w/2\q
_diffrn_radiation_monochromator graphite
_diffrn_radiation_source 'fine-focus sealed tube'
_diffrn_radiation_type CuK\a
_diffrn_radiation_wavelength 1.54180
_diffrn_reflns_av_R_equivalents 0.1520
_diffrn_reflns_av_sigmaI/netI 0.1740
_diffrn_reflns_limit_h_max 6
_diffrn_reflns_limit_h_min -12
_diffrn_reflns_limit_k_max 0
_diffrn_reflns_limit_k_min -12
_diffrn_reflns_limit_l_max 12
_diffrn_reflns_limit_l_min 0
_diffrn_reflns_number 1745
_diffrn_reflns_theta_full 66.89
_diffrn_reflns_theta_max 66.89
_diffrn_reflns_theta_min 4.16
_diffrn_standards_decay_% 50
_diffrn_standards_interval_time 120
_diffrn_standards_number 3
_exptl_absorpt_coefficient_mu 2.664
_exptl_absorpt_correction_T_max 0.8551
_exptl_absorpt_correction_T_min 0.7540
_exptl_absorpt_correction_type psi-scan
_exptl_absorpt_process_details '(North <i>et al.</i>,  1968)'
_exptl_crystal_colour colourless
_exptl_crystal_density_diffrn 1.214
_exptl_crystal_density_method 'not measured'
_exptl_crystal_description needle
_exptl_crystal_F_000 448
_exptl_crystal_size_max 0.68
_exptl_crystal_size_mid 0.05
_exptl_crystal_size_min 0.03
_refine_diff_density_max 0.227
_refine_diff_density_min -0.283
_refine_ls_abs_structure_details '(Flack, 1983)'
_refine_ls_abs_structure_Flack 0.01(7)
_refine_ls_extinction_method none
_refine_ls_goodness_of_fit_ref 0.986
_refine_ls_hydrogen_treatment constr
_refine_ls_matrix_type full
_refine_ls_number_parameters 127
_refine_ls_number_reflns 1095
_refine_ls_number_restraints 1
_refine_ls_restrained_S_all 0.985
_refine_ls_R_factor_all 0.1883
_refine_ls_R_factor_gt 0.0708
_refine_ls_shift/su_max 0.003
_refine_ls_shift/su_mean 0.001
_refine_ls_structure_factor_coef Fsqd
_refine_ls_weighting_details 'calc w=1/[\s^2^(Fo^2^)+(0.0368P)^2^] where P=(Fo^2^+2Fc^2^)/3'
_refine_ls_weighting_scheme calc
_refine_ls_wR_factor_gt 0.1111
_refine_ls_wR_factor_ref 0.1529
_reflns_number_gt 479
_reflns_number_total 1095
_reflns_threshold_expression I>2\s(I)
_cod_data_source_file dn2158.cif
_cod_data_source_block I
_cod_original_sg_symbol_H-M 'P c a 21 '
_cod_database_code 2213280
_cod_database_fobs_code 2213280

loop_
_symmetry_equiv_pos_as_xyz
'x, y, z'
'-x, -y, z+1/2'
'-x+1/2, y, z+1/2'
'x+1/2, -y, z'

loop_
_atom_site_type_symbol
_atom_site_label
_atom_site_fract_x
_atom_site_fract_y
_atom_site_fract_z
_atom_site_U_iso_or_equiv
_atom_site_adp_type
_atom_site_calc_flag
_atom_site_refinement_flags
_atom_site_occupancy
C C1 -0.4773(10) 0.6997(10) -0.1593(13) 0.085(4) Uani d . 1
H H1A -0.5514 0.6519 -0.1756 0.102 Uiso calc R 1
H H1B -0.4427 0.7270 -0.2419 0.102 Uiso calc R 1
H H1C -0.4971 0.7717 -0.1061 0.102 Uiso calc R 1
C C2 -0.3486(10) 0.5007(10) -0.1692(11) 0.090(4) Uani d . 1
H H2A -0.3124 0.5270 -0.2514 0.108 Uiso calc R 1
H H2B -0.4220 0.4521 -0.1864 0.108 Uiso calc R 1
H H2C -0.2900 0.4503 -0.1212 0.108 Uiso calc R 1
C C3 -0.4450(11) 0.5723(9) 0.0420(9) 0.084(4) Uani d . 1
H H3A -0.5190 0.5262 0.0211 0.101 Uiso calc R 1
H H3B -0.4659 0.6438 0.0956 0.101 Uiso calc R 1
H H3C -0.3887 0.5189 0.0895 0.101 Uiso calc R 1
C C4 -0.3830(8) 0.6174(10) -0.0867(8) 0.053(3) Uani d . 1
C C5 -0.2673(10) 0.6910(8) -0.0546(9) 0.055(3) Uani d . 1
C C8 -0.0913(9) 0.8055(8) -0.1558(9) 0.042(2) Uani d . 1
C C9 -0.0044(10) 0.7876(9) -0.0566(10) 0.051(2) Uani d . 1
H H9 -0.0189 0.7313 0.0121 0.062 Uiso calc R 1
C C10 0.1051(9) 0.8563(10) -0.0627(12) 0.070(3) Uani d . 1
C C11 0.1299(10) 0.9394(11) -0.1635(14) 0.082(4) Uani d . 1
H H11 0.2050 0.9824 -0.1668 0.099 Uiso calc R 1
C C12 0.0423(11) 0.9571(11) -0.2580(15) 0.086(4) Uani d . 1
H H12 0.0562 1.0157 -0.3246 0.103 Uiso calc R 1
C C13 -0.0677(9) 0.8893(9) -0.2571(11) 0.059(3) Uani d . 1
H H13 -0.1254 0.9002 -0.3245 0.071 Uiso calc R 1
N N7 -0.2034(7) 0.7372(7) -0.1591(6) 0.049(2) Uani d . 1
H H7N -0.2347 0.7234 -0.2360 0.059 Uiso calc R 1
O O6 -0.2354(6) 0.7141(6) 0.0592(6) 0.0651(19) Uani d . 1
Cl Cl14 0.2152(3) 0.8302(3) 0.0598(4) 0.1163(13) Uani d . 1

loop_
_atom_site_aniso_label
_atom_site_aniso_U_11
_atom_site_aniso_U_22
_atom_site_aniso_U_33
_atom_site_aniso_U_12
_atom_site_aniso_U_13
_atom_site_aniso_U_23
C1 0.056(6) 0.111(9) 0.087(8) -0.012(8) -0.005(7) 0.027(10)
C2 0.113(10) 0.093(7) 0.064(7) -0.024(10) 0.001(9) 0.002(8)
C3 0.097(8) 0.107(8) 0.050(6) -0.042(8) 0.018(7) 0.016(7)
C4 0.056(6) 0.075(7) 0.028(5) -0.020(6) -0.003(5) 0.013(5)
C5 0.060(6) 0.067(7) 0.038(5) -0.010(6) -0.001(5) -0.009(6)
C8 0.055(5) 0.035(5) 0.036(5) 0.001(5) 0.013(5) -0.007(5)
C9 0.055(5) 0.054(6) 0.045(5) -0.015(5) 0.009(5) -0.008(6)
C10 0.064(7) 0.071(8) 0.075(8) -0.004(7) 0.017(7) -0.029(7)
C11 0.051(7) 0.070(8) 0.125(12) -0.005(6) 0.033(9) -0.002(11)
C12 0.080(8) 0.070(9) 0.108(11) 0.009(9) 0.028(9) 0.014(9)
C13 0.062(7) 0.059(7) 0.056(7) 0.003(6) 0.013(6) 0.002(6)
N7 0.063(5) 0.068(5) 0.015(3) -0.020(4) 0.003(4) 0.001(4)
O6 0.064(4) 0.110(5) 0.021(3) -0.027(4) -0.001(4) 0.000(5)
Cl14 0.0589(14) 0.189(3) 0.100(2) -0.014(2) -0.018(2) -0.043(3)

loop_
_atom_type_symbol
_atom_type_description
_atom_type_scat_dispersion_real
_atom_type_scat_dispersion_imag
_atom_type_scat_source
C C 0.0181 0.0091 'International Tables Vol C Tables 4.2.6.8 and 6.1.1.4'
H H 0.0000 0.0000 'International Tables Vol C Tables 4.2.6.8 and 6.1.1.4'
N N 0.0311 0.0180 'International Tables Vol C Tables 4.2.6.8 and 6.1.1.4'
O O 0.0492 0.0322 'International Tables Vol C Tables 4.2.6.8 and 6.1.1.4'
Cl Cl 0.3639 0.7018 'International Tables Vol C Tables 4.2.6.8 and 6.1.1.4'

loop_
_geom_angle_atom_site_label_1
_geom_angle_atom_site_label_2
_geom_angle_atom_site_label_3
_geom_angle
C4 C1 H1A 109.5
C4 C1 H1B 109.5
H1A C1 H1B 109.5
C4 C1 H1C 109.5
H1A C1 H1C 109.5
H1B C1 H1C 109.5
C4 C2 H2A 109.5
C4 C2 H2B 109.5
H2A C2 H2B 109.5
C4 C2 H2C 109.5
H2A C2 H2C 109.5
H2B C2 H2C 109.5
C4 C3 H3A 109.5
C4 C3 H3B 109.5
H3A C3 H3B 109.5
C4 C3 H3C 109.5
H3A C3 H3C 109.5
H3B C3 H3C 109.5
C5 C4 C1 110.9(8)
C5 C4 C3 109.8(8)
C1 C4 C3 107.2(9)
C5 C4 C2 109.6(8)
C1 C4 C2 111.1(8)
C3 C4 C2 108.2(8)
O6 C5 N7 121.2(9)
O6 C5 C4 122.5(9)
N7 C5 C4 116.2(7)
C13 C8 C9 120.1(9)
C13 C8 N7 118.2(9)
C9 C8 N7 121.7(8)
C8 C9 C10 118.0(10)
C8 C9 H9 121.0
C10 C9 H9 121.0
C11 C10 C9 122.4(12)
C11 C10 Cl14 119.9(9)
C9 C10 Cl14 117.7(10)
C12 C11 C10 118.4(12)
C12 C11 H11 120.8
C10 C11 H11 120.8
C11 C12 C13 121.2(13)
C11 C12 H12 119.4
C13 C12 H12 119.4
C8 C13 C12 119.8(11)
C8 C13 H13 120.1
C12 C13 H13 120.1
C5 N7 C8 127.2(7)
C5 N7 H7N 116.4
C8 N7 H7N 116.4

loop_
_geom_bond_atom_site_label_1
_geom_bond_atom_site_label_2
_geom_bond_distance
C1 C4 1.529(13)
C1 H1A 0.9600
C1 H1B 0.9600
C1 H1C 0.9600
C2 C4 1.540(13)
C2 H2A 0.9600
C2 H2B 0.9600
C2 H2C 0.9600
C3 C4 1.539(12)
C3 H3A 0.9600
C3 H3B 0.9600
C3 H3C 0.9600
C4 C5 1.507(14)
C5 O6 1.227(10)
C5 N7 1.354(11)
C8 C13 1.381(12)
C8 C9 1.386(13)
C8 N7 1.409(12)
C9 C10 1.389(14)
C9 H9 0.9300
C10 C11 1.375(15)
C10 Cl14 1.737(12)
C11 C12 1.357(18)
C11 H11 0.9300
C12 C13 1.387(15)
C12 H12 0.9300
C13 H13 0.9300
N7 H7N 0.8600

loop_
_geom_hbond_atom_site_label_D
_geom_hbond_atom_site_label_H
_geom_hbond_atom_site_label_A
_geom_hbond_site_symmetry_A
_geom_hbond_distance_DH
_geom_hbond_distance_HA
_geom_hbond_distance_DA
_geom_hbond_angle_DHA
N7 H7N O6 3_454 0.86 2.10 2.935(8) 163.9

loop_
_geom_torsion_atom_site_label_1
_geom_torsion_atom_site_label_2
_geom_torsion_atom_site_label_3
_geom_torsion_atom_site_label_4
_geom_torsion
C1 C4 C5 O6 114.9(11)
C3 C4 C5 O6 -3.4(14)
C2 C4 C5 O6 -122.1(10)
C1 C4 C5 N7 -61.4(11)
C3 C4 C5 N7 -179.7(9)
C2 C4 C5 N7 61.6(11)
C13 C8 C9 C10 0.2(14)
N7 C8 C9 C10 178.3(8)
C8 C9 C10 C11 -0.6(15)
C8 C9 C10 Cl14 -178.3(7)
C9 C10 C11 C12 2.0(17)
Cl14 C10 C11 C12 179.6(10)
C10 C11 C12 C13 -2.9(19)
C9 C8 C13 C12 -1.1(13)
N7 C8 C13 C12 -179.3(9)
C11 C12 C13 C8 2.5(17)
O6 C5 N7 C8 5.6(14)
C4 C5 N7 C8 -178.0(9)
C13 C8 N7 C5 -152.2(9)
C9 C8 N7 C5 29.6(13)

loop_
_cod_related_entry_id
_cod_related_entry_database
_cod_related_entry_code
1 ChemSpider 463415
